data_8104542
loop_
_publ_author_name
'Auer, Henry'
'Weber, Sebastian'
'Hansen, Thomas Christian'
'T\"obbens, Daniel Maria'
'Kohlmann, Holger'

_publ_section_title
;
 Reversible hydrogenation of the Zintl phases BaGe and BaSn studied by in
 situ diffraction
;
_journal_issue 6
_journal_name_full 'Zeitschrift f\"ur Kristallographie - Crystalline Materials'
_journal_page_first 399
_journal_paper_doi 10.1515/zkri-2017-2142
_journal_volume 233
_journal_year 2018
_chemical_formula_sum 'Ba D0.49 Ge'
_chemical_formula_weight 210.92
_chemical_name_systematic ' ?'
_space_group_IT_number 62
_symmetry_cell_setting orthorhombic
_symmetry_space_group_name_Hall '-P 2ac 2n'
_symmetry_space_group_name_H-M 'P n m a'
_cell_angle_alpha 90
_cell_angle_beta 90
_cell_angle_gamma 90
_cell_formula_units_Z 8
_cell_length_a 13.1951(15)
_cell_length_b 4.2145(2)
_cell_length_c 9.9155(7)
_cell_measurement_reflns_used 334
_cell_measurement_temperature 502(2)
_cell_measurement_theta_max 65
_cell_measurement_theta_min 3.5
_cell_volume 551.41(8)
_computing_structure_refinement 'TOPAS 5'
_diffrn_ambient_temperature 502(2)
_diffrn_measurement_device_type 'ILL D20 neutron powder diffractometer'
_diffrn_radiation_type neutron
_diffrn_radiation_wavelength 1.868189
_diffrn_source 'nuclear reactor'
_diffrn_source_type 'constant wavelength neutron diffractometer'
_pd_char_colour grey
_pd_instr_location ' 'D20 diffractometer, ILL, Grenoble, France''
_pd_proc_info_excluded_regions '2theta 80 to 87 due to cell reflection, 123.7-124.5 due to detector failure'
_pd_proc_ls_prof_R_factor 0.043
_pd_proc_ls_prof_wR_expected 0.023
_pd_proc_ls_prof_wR_factor 0.059
_refine_ls_goodness_of_fit_all 2.48
_refine_ls_R_I_factor 0.058
_refine_ls_shift/su_max 0.001
_cod_data_source_file b-BaGeD0.5_A_W06_Topas.cif
_cod_data_source_block alpha-BaGeDx
_cod_original_cell_volume 551.42(8)
_cod_original_sg_symbol_H-M Pnma
_cod_original_formula_sum Ba1D0.49Ge1
_cod_database_code 8104542

loop_
_symmetry_equiv_pos_as_xyz
'x, y, z '
'-x, y+1/2, -z '
'-x+1/2, -y, z+1/2 '
'-x+1/2, y+1/2, z+1/2 '
'x, -y+1/2, z '
'-x, -y, -z '
'x+1/2, -y+1/2, -z+1/2 '
'x+1/2, y, -z+1/2 '

loop_
_atom_site_label
_atom_site_type_symbol
_atom_site_symmetry_multiplicity
_atom_site_fract_x
_atom_site_fract_y
_atom_site_fract_z
_atom_site_occupancy
_atom_site_B_iso_or_equiv
Ba1 Ba 4 0.1050(7) 0.25 0.1471(13) 1 0.86(17)
Ba2 Ba 4 0.1040(9) 0.25 0.6095(17) 1 0.86(17)
Ge1 Ge 4 0.3287(6) 0.25 0.3893(9) 1 1.77(15)
Ge2 Ge 4 0.2820(6) 0.25 0.8758(10) 1 1.77(15)
D1 D 4 0.0031(7) 0.25 0.3768(11) 0.926(13) 0.7(3)
D2 D 4 0.5031(7) 0.75 0.3768(11) 0.051(10) 0.7(3)

loop_
_atom_type_symbol
_atom_type_scat_length_neutron
_atom_type_scat_source
Ba 0.5070 V.F._Sears_Neutron_News_3_26_(1992)
Ge 0.8185 V.F._Sears_Neutron_News_3_26_(1992)
D 0.6671 V.F._Sears_Neutron_News_3_26_(1992)

loop_
_audit_conform_dict_name
_audit_conform_dict_version
_audit_conform_dict_location
cif_core.dic . ftp://ftp.iucr.org/pub/cif_core.dic
cif_pd.dic . ftp://ftp.iucr.org/pub/cif_pd.dic

loop_
_geom_angle_atom_site_label_1
_geom_angle_atom_site_label_2
_geom_angle_atom_site_label_3
_geom_angle
_geom_angle_site_symmetry_1
_geom_angle_site_symmetry_2
_geom_angle_site_symmetry_3
D2 Ba1 D2 114.1(5) 7_455 1_555 7_465
D1 Ba1 D2 79.0(4) 1_555 1_555 7_455
D1 Ba1 D2 79.0(4) 1_555 1_555 7_465
D2 Ba1 D1 121.4(3) 3_564 1_555 1_555
D2 Ba1 D2 70.4(4) 3_564 1_555 7_455
D2 Ba1 D2 70.4(4) 3_564 1_555 7_465
D1 Ba2 D1 112.1(6) 2_546 1_555 2_556
D1 Ba2 D1 76.6(4) 1_555 1_555 2_546
D1 Ba2 D1 76.6(4) 1_555 1_555 2_556
D2 Ba2 D1 122.0(4) 3_565 1_555 1_555
D2 Ba2 D1 72.0(5) 3_565 1_555 2_546
D2 Ba2 D1 72.0(5) 3_565 1_555 2_556
Ge2 Ge1 Ge2 110.3(4) 3_554 1_555 3_564
D2 Ge1 Ge2 82.15(19) 1_545 1_555 3_554
D2 Ge1 Ge2 166.2(3) 1_545 1_555 3_564
D2 Ge1 D2 84.9(3) 1_555 1_555 1_545
D2 Ge1 Ge2 166.2(3) 1_555 1_555 3_554
D2 Ge1 Ge2 82.15(19) 1_555 1_555 3_564
Ge1 Ge2 Ge1 110.3(4) 3_555 1_555 3_565
Ba2 D1 Ba2 112.1(6) 2_546 1_555 2_556
Ba1 D1 Ba2 109.2(5) 1_555 1_555 2_546
Ba1 D1 Ba2 109.2(5) 1_555 1_555 2_556
Ba2 D1 Ba1 119.5(5) 1_555 1_555 1_555
Ba2 D1 Ba2 103.4(4) 1_555 1_555 2_546
Ba2 D1 Ba2 103.4(4) 1_555 1_555 2_556
Ba1 D2 Ba1 114.1(5) 7_565 1_555 7_555
Ba2 D2 Ba1 99.7(4) 3_564 1_555 7_565
Ba2 D2 Ba1 99.7(4) 3_564 1_555 7_555
Ba1 D2 Ba2 123.9(4) 3_565 1_555 3_564
Ba1 D2 Ba1 109.6(4) 3_565 1_555 7_565
Ba1 D2 Ba1 109.6(4) 3_565 1_555 7_555
Ge1 D2 Ba1 67.6(3) 1_565 1_555 3_565
Ge1 D2 Ba2 71.8(3) 1_565 1_555 3_564
Ge1 D2 Ba1 80.3(2) 1_565 1_555 7_565
Ge1 D2 Ba1 164.7(4) 1_565 1_555 7_555
Ge1 D2 Ge1 84.9(3) 1_555 1_555 1_565
Ge1 D2 Ba1 67.6(3) 1_555 1_555 3_565
Ge1 D2 Ba2 71.8(3) 1_555 1_555 3_564
Ge1 D2 Ba1 164.7(4) 1_555 1_555 7_565
Ge1 D2 Ba1 80.3(2) 1_555 1_555 7_555

loop_
_geom_bond_atom_site_label_1
_geom_bond_atom_site_label_2
_geom_bond_distance
_geom_bond_site_symmetry_1
_geom_bond_site_symmetry_2
Ba1 D2 2.511(7) 1_555 7_465
Ba1 D2 2.511(7) 1_555 7_455
Ba1 D1 2.644(16) 1_555 1_555
Ba1 D2 3.037(16) 1_555 3_564
Ba2 D1 2.541(9) 1_555 2_556
Ba2 D1 2.541(9) 1_555 2_546
Ba2 D1 2.664(19) 1_555 1_555
Ba2 D2 3.003(19) 1_555 3_565
Ge1 Ge2 2.568(7) 1_555 3_564
Ge1 Ge2 2.568(7) 1_555 3_554
Ge1 D2 3.123(10) 1_555 1_545
Ge1 D2 3.123(10) 1_555 1_555
Ge2 Ge1 2.568(7) 1_555 3_565
Ge2 Ge1 2.568(7) 1_555 3_555
D1 Ba2 2.541(9) 1_555 2_556
D1 Ba2 2.541(9) 1_555 2_546
D1 Ba1 2.644(16) 1_555 1_555
D1 Ba2 2.664(19) 1_555 1_555
D2 Ba1 2.511(7) 1_555 7_555
D2 Ba1 2.511(7) 1_555 7_565
D2 Ba2 3.003(19) 1_555 3_564
D2 Ba1 3.037(16) 1_555 3_565
D2 Ge1 3.123(10) 1_555 1_565
D2 Ge1 3.123(10) 1_555 1_555
